data_1557301
loop_
_publ_author_name
'Zhou, Qing'
'Yang, Tianjia'
'Zhong, Zihao'
'Kausar, Fahmeeda'
'Wang, Ziyi'
'Zhang, Yongming'
'Yuan, Wang Zhang'

_publ_section_title
;
 A clustering-triggered emission strategy for tunable multicolor
 persistent phosphorescence
;
_journal_issue 11
_journal_name_full 'Chemical Science'
_journal_page_first 2926
_journal_page_last 2933
_journal_paper_doi 10.1039/C9SC06518K
_journal_volume 11
_journal_year 2020
_chemical_absolute_configuration ad
_chemical_formula_moiety 'C6 H12 O6'
_chemical_formula_sum 'C6 H12 O6'
_chemical_formula_weight 180.16
_space_group_crystal_system orthorhombic
_space_group_IT_number 19
_space_group_name_Hall 'P 2ac 2ab'
_space_group_name_H-M_alt 'P 21 21 21'
_atom_sites_solution_hydrogens mixed
_audit_creation_method SHELXL-2014/7
_audit_update_record
;
2019-06-18 deposited with the CCDC.	2020-02-10 downloaded from the CCDC.
;
_cell_angle_alpha 90
_cell_angle_beta 90
_cell_angle_gamma 90
_cell_formula_units_Z 4
_cell_length_a 8.091(2)
_cell_length_b 9.212(2)
_cell_length_c 10.056(2)
_cell_measurement_reflns_used 4051
_cell_measurement_temperature 293(2)
_cell_measurement_theta_max 68.39
_cell_measurement_theta_min 6.52
_cell_volume 749.5(3)
_computing_structure_refinement 'SHELXL-2014/7 (Sheldrick, 2014)'
_diffrn_ambient_temperature 293(2)
_diffrn_measured_fraction_theta_full 0.994
_diffrn_measured_fraction_theta_max 0.993
_diffrn_measurement_device_type 'Bruker APEX-II CCD'
_diffrn_measurement_method '\f and \w scans'
_diffrn_radiation_type CuK\a
_diffrn_radiation_wavelength 1.54178
_diffrn_reflns_av_R_equivalents 0.0866
_diffrn_reflns_av_unetI/netI 0.0667
_diffrn_reflns_Laue_measured_fraction_full 0.994
_diffrn_reflns_Laue_measured_fraction_max 0.993
_diffrn_reflns_limit_h_max 9
_diffrn_reflns_limit_h_min -9
_diffrn_reflns_limit_k_max 10
_diffrn_reflns_limit_k_min -11
_diffrn_reflns_limit_l_max 11
_diffrn_reflns_limit_l_min -12
_diffrn_reflns_number 5684
_diffrn_reflns_point_group_measured_fraction_full 0.996
_diffrn_reflns_point_group_measured_fraction_max 0.994
_diffrn_reflns_theta_full 67.679
_diffrn_reflns_theta_max 68.303
_diffrn_reflns_theta_min 6.516
_exptl_absorpt_coefficient_mu 1.265
_exptl_crystal_colour colorless
_exptl_crystal_density_diffrn 1.597
_exptl_crystal_description block
_exptl_crystal_F_000 384
_exptl_crystal_size_max 0.200
_exptl_crystal_size_mid 0.180
_exptl_crystal_size_min 0.160
_exptl_transmission_factor_max 0.7531
_exptl_transmission_factor_min 0.5568
_refine_diff_density_max 0.390
_refine_diff_density_min -0.365
_refine_diff_density_rms 0.096
_refine_ls_abs_structure_details
;
 Refined as an inversion twin.
;
_refine_ls_abs_structure_Flack 0.4(7)
_refine_ls_extinction_method none
_refine_ls_goodness_of_fit_ref 1.327
_refine_ls_hydrogen_treatment constr
_refine_ls_matrix_type full
_refine_ls_number_parameters 111
_refine_ls_number_reflns 1366
_refine_ls_number_restraints 0
_refine_ls_restrained_S_all 1.327
_refine_ls_R_factor_all 0.0714
_refine_ls_R_factor_gt 0.0656
_refine_ls_shift/su_max 0.000
_refine_ls_shift/su_mean 0.000
_refine_ls_structure_factor_coef Fsqd
_refine_ls_weighting_details 'w=1/[\s^2^(Fo^2^)+(0.1000P)^2^] where P=(Fo^2^+2Fc^2^)/3'
_refine_ls_weighting_scheme calc
_refine_ls_wR_factor_gt 0.1799
_refine_ls_wR_factor_ref 0.1864
_reflns_Friedel_coverage 0.678
_reflns_Friedel_fraction_full 0.998
_reflns_Friedel_fraction_max 0.996
_reflns_number_gt 1267
_reflns_number_total 1366
_reflns_threshold_expression 'I > 2\s(I)'
_cod_data_source_file c9sc06518k6.cif
_cod_data_source_block t_a_CCDC1
_cod_depositor_comments
;Adding full bibliography for 1557298--1557301.cif.

 Adding full bibliography for 1557298--1557301.cif.
;
_cod_database_code 1557301
_shelx_shelxl_version_number 2014/7
_shelx_space_group_comment
;
The symmetry employed for this shelxl refinement is uniquely defined
by the following loop, which should always be used as a source of
symmetry information in preference to the above space-group names.
They are only intended as comments.
;
_shelx_estimated_absorpt_t_min 0.786
_shelx_estimated_absorpt_t_max 0.823

loop_
_space_group_symop_operation_xyz
'x, y, z'
'-x+1/2, -y, z+1/2'
'x+1/2, -y+1/2, -z'
'-x, y+1/2, -z+1/2'

loop_
_atom_site_label
_atom_site_type_symbol
_atom_site_fract_x
_atom_site_fract_y
_atom_site_fract_z
_atom_site_U_iso_or_equiv
_atom_site_adp_type
_atom_site_occupancy
_atom_site_site_symmetry_order
_atom_site_calc_flag
_atom_site_refinement_flags_posn
_atom_site_refinement_flags_adp
O1 O 0.0056(5) 0.6267(4) 0.5871(3) 0.0234(9) Uani 1 1 d . .
O2 O 0.0334(4) 0.4365(4) 0.4341(3) 0.0230(8) Uani 1 1 d . .
H2A H 0.1152 0.4767 0.3882 0.035 Uiso 1 1 d R U
O3 O -0.0458(5) 0.2311(4) 0.6202(4) 0.0243(9) Uani 1 1 d . .
H6 H 0.0331 0.1989 0.6543 0.037 Uiso 1 1 d R U
O4 O -0.3638(5) 0.3377(4) 0.6979(4) 0.0311(10) Uani 1 1 d . .
H5 H -0.4282 0.2700 0.6485 0.047 Uiso 1 1 d R U
O5 O -0.2640(5) 0.6195(4) 0.7675(4) 0.0327(10) Uani 1 1 d . .
H5C H -0.3423 0.5889 0.8111 0.049 Uiso 1 1 calc R U
O6 O 0.2304(5) 0.5015(4) 0.7565(4) 0.0352(11) Uani 1 1 d . .
H7 H 0.1790 0.5869 0.7872 0.053 Uiso 1 1 d R U
C1 C 0.0454(6) 0.4780(5) 0.5694(5) 0.0181(11) Uani 1 1 d . .
C2 C -0.0763(6) 0.3794(6) 0.6477(4) 0.0199(11) Uani 1 1 d . .
H2 H -0.0594 0.3959 0.7430 0.024 Uiso 1 1 calc R U
C3 C -0.2534(6) 0.4156(6) 0.6141(4) 0.0212(11) Uani 1 1 d . .
H3 H -0.2750 0.3893 0.5212 0.025 Uiso 1 1 calc R U
C4 C -0.2835(6) 0.5780(6) 0.6323(5) 0.0239(12) Uani 1 1 d . .
H4 H -0.3958 0.6018 0.6030 0.029 Uiso 1 1 calc R U
C5 C -0.1603(7) 0.6651(6) 0.5514(5) 0.0273(13) Uani 1 1 d . .
H5A H -0.1775 0.6464 0.4575 0.033 Uiso 1 1 calc R U
H5B H -0.1776 0.7678 0.5671 0.033 Uiso 1 1 calc R U
C6 C 0.2215(6) 0.4651(6) 0.6206(5) 0.0243(12) Uani 1 1 d . .
H6A H 0.2604 0.3665 0.6080 0.029 Uiso 1 1 calc R U
H6B H 0.2929 0.5293 0.5701 0.029 Uiso 1 1 calc R U

loop_
_atom_site_aniso_label
_atom_site_aniso_U_11
_atom_site_aniso_U_22
_atom_site_aniso_U_33
_atom_site_aniso_U_23
_atom_site_aniso_U_13
_atom_site_aniso_U_12
O1 0.0232(19) 0.0171(18) 0.0300(17) 0.0016(14) -0.0005(15) -0.0026(16)
O2 0.0214(18) 0.031(2) 0.0166(15) -0.0007(14) 0.0030(13) -0.0017(16)
O3 0.028(2) 0.0127(17) 0.0324(18) 0.0034(14) 0.0006(16) 0.0025(15)
O4 0.028(2) 0.029(2) 0.0361(19) -0.0055(16) 0.0087(18) -0.0128(17)
O5 0.035(2) 0.035(2) 0.0286(18) -0.0138(16) 0.0099(17) -0.0062(19)
O6 0.035(2) 0.029(2) 0.042(2) -0.0134(17) -0.0184(19) 0.0083(18)
C1 0.022(3) 0.014(2) 0.018(2) -0.0029(17) -0.0014(19) 0.001(2)
C2 0.020(2) 0.023(3) 0.016(2) -0.0013(19) -0.0014(17) -0.006(2)
C3 0.022(3) 0.026(3) 0.015(2) -0.0056(18) 0.0019(19) -0.003(2)
C4 0.019(3) 0.023(3) 0.029(2) -0.006(2) -0.002(2) 0.004(2)
C5 0.030(3) 0.029(3) 0.022(2) 0.002(2) -0.005(2) 0.003(2)
C6 0.022(3) 0.022(3) 0.029(2) 0.000(2) -0.003(2) -0.004(2)

loop_
_atom_type_symbol
_atom_type_description
_atom_type_scat_dispersion_real
_atom_type_scat_dispersion_imag
_atom_type_scat_source
C C 0.0181 0.0091 'International Tables Vol C Tables 4.2.6.8 and 6.1.1.4'
H H 0.0000 0.0000 'International Tables Vol C Tables 4.2.6.8 and 6.1.1.4'
O O 0.0492 0.0322 'International Tables Vol C Tables 4.2.6.8 and 6.1.1.4'

loop_
_geom_angle_atom_site_label_1
_geom_angle_atom_site_label_2
_geom_angle_atom_site_label_3
_geom_angle
C1 O1 C5 114.8(4)
C1 O2 H2A 109.6
C2 O3 H6 115.0
C3 O4 H5 111.4
C4 O5 H5C 109.5
C6 O6 H7 119.6
O2 C1 O1 111.4(4)
O2 C1 C6 111.6(4)
O1 C1 C6 104.2(4)
O2 C1 C2 106.6(4)
O1 C1 C2 111.0(4)
C6 C1 C2 112.1(4)
O3 C2 C3 109.5(4)
O3 C2 C1 110.8(4)
C3 C2 C1 111.0(4)
O3 C2 H2 108.5
C3 C2 H2 108.5
C1 C2 H2 108.5
O4 C3 C2 110.6(4)
O4 C3 C4 108.9(4)
C2 C3 C4 109.9(4)
O4 C3 H3 109.2
C2 C3 H3 109.2
C4 C3 H3 109.2
O5 C4 C5 107.4(4)
O5 C4 C3 111.1(4)
C5 C4 C3 110.4(4)
O5 C4 H4 109.3
C5 C4 H4 109.3
C3 C4 H4 109.3
O1 C5 C4 110.5(4)
O1 C5 H5A 109.5
C4 C5 H5A 109.5
O1 C5 H5B 109.5
C4 C5 H5B 109.5
H5A C5 H5B 108.1
O6 C6 C1 111.0(4)
O6 C6 H6A 109.4
C1 C6 H6A 109.4
O6 C6 H6B 109.4
C1 C6 H6B 109.4
H6A C6 H6B 108.0

loop_
_geom_bond_atom_site_label_1
_geom_bond_atom_site_label_2
_geom_bond_distance
O1 C1 1.418(6)
O1 C5 1.434(7)
O2 C1 1.417(5)
O2 H2A 0.8878
O3 C2 1.415(6)
O3 H6 0.7830
O4 C3 1.422(6)
O4 H5 0.9525
O5 C4 1.421(6)
O5 H5C 0.8200
O6 C6 1.409(5)
O6 H7 0.9419
C1 C6 1.520(6)
C1 C2 1.553(7)
C2 C3 1.510(7)
C2 H2 0.9800
C3 C4 1.527(7)
C3 H3 0.9800
C4 C5 1.516(7)
C4 H4 0.9800
C5 H5A 0.9700
C5 H5B 0.9700
C6 H6A 0.9700
C6 H6B 0.9700

loop_
_geom_torsion_atom_site_label_1
_geom_torsion_atom_site_label_2
_geom_torsion_atom_site_label_3
_geom_torsion_atom_site_label_4
_geom_torsion
C5 O1 C1 O2 62.4(5)
C5 O1 C1 C6 -177.1(4)
C5 O1 C1 C2 -56.2(5)
O2 C1 C2 O3 53.1(5)
O1 C1 C2 O3 174.6(4)
C6 C1 C2 O3 -69.3(5)
O2 C1 C2 C3 -68.8(5)
O1 C1 C2 C3 52.7(5)
C6 C1 C2 C3 168.7(4)
O3 C2 C3 O4 64.5(5)
C1 C2 C3 O4 -172.8(4)
O3 C2 C3 C4 -175.3(4)
C1 C2 C3 C4 -52.6(5)
O4 C3 C4 O5 57.2(5)
C2 C3 C4 O5 -64.1(5)
O4 C3 C4 C5 176.2(4)
C2 C3 C4 C5 55.0(5)
C1 O1 C5 C4 58.7(5)
O5 C4 C5 O1 64.7(5)
C3 C4 C5 O1 -56.6(5)
O2 C1 C6 O6 -177.8(4)
O1 C1 C6 O6 61.8(5)
C2 C1 C6 O6 -58.3(5)
